data_2237343
loop_
_publ_author_name
'Mansor, Nurul Shulehaf'
'Mohammat, Mohd Fazli'
'Shaameri, Zurina'
'Khaledi, Hamid'

_publ_section_title
;
 Ethyl 4-hydroxy-1-methyl-5-oxo-2-phenylpyrrolidine-3-carboxylate
 1.25-hydrate
;
_journal_coeditor_code IS5239
_journal_issue 2
_journal_name_full 'Acta Crystallographica Section E'
_journal_page_first o293
_journal_page_last o294
_journal_paper_doi 10.1107/S1600536813001943
_journal_volume 69
_journal_year 2013
_chemical_formula_iupac 'C14 H17 N O4, 1.25H2 O'
_chemical_formula_moiety 'C14 H17 N O4, 1.25(H2 O)'
_chemical_formula_sum 'C14 H19.5 N O5.25'
_chemical_formula_weight 285.81
_chemical_name_systematic
;
Ethyl 4-hydroxy-1-methyl-5-oxo-2-phenylpyrrolidine-3-carboxylate 1.25-hydrate
;
_space_group_IT_number 2
_symmetry_cell_setting triclinic
_symmetry_space_group_name_Hall '-P 1'
_symmetry_space_group_name_H-M 'P -1'
_atom_sites_solution_hydrogens geom
_atom_sites_solution_primary direct
_atom_sites_solution_secondary difmap
_audit_creation_method SHELXL-97
_cell_angle_alpha 77.3730(10)
_cell_angle_beta 80.4250(10)
_cell_angle_gamma 87.0580(10)
_cell_formula_units_Z 8
_cell_length_a 10.3669(2)
_cell_length_b 15.7466(3)
_cell_length_c 18.4539(3)
_cell_measurement_reflns_used 9907
_cell_measurement_temperature 100(2)
_cell_measurement_theta_max 29.67
_cell_measurement_theta_min 2.36
_cell_volume 2898.31(9)
_computing_cell_refinement 'SAINT (Bruker, 2007)'
_computing_data_collection 'APEX2 (Bruker, 2007)'
_computing_data_reduction 'SAINT (Bruker, 2007)'
_computing_molecular_graphics 'X-SEED (Barbour, 2001)'
_computing_publication_material 'SHELXL97 (Sheldrick, 2008) and publCIF (Westrip, 2010)'
_computing_structure_refinement 'SHELXL97 (Sheldrick, 2008)'
_computing_structure_solution 'SHELXS97 (Sheldrick, 2008)'
_diffrn_ambient_temperature 100(2)
_diffrn_measured_fraction_theta_full 0.988
_diffrn_measured_fraction_theta_max 0.988
_diffrn_measurement_device_type 'Bruker APEXII CCD'
_diffrn_measurement_method '\f and \w scans'
_diffrn_radiation_monochromator graphite
_diffrn_radiation_source 'fine-focus sealed tube'
_diffrn_radiation_type MoK\a
_diffrn_radiation_wavelength 0.71073
_diffrn_reflns_av_R_equivalents 0.0182
_diffrn_reflns_av_sigmaI/netI 0.0279
_diffrn_reflns_limit_h_max 12
_diffrn_reflns_limit_h_min -12
_diffrn_reflns_limit_k_max 19
_diffrn_reflns_limit_k_min -19
_diffrn_reflns_limit_l_max 22
_diffrn_reflns_limit_l_min -22
_diffrn_reflns_number 22505
_diffrn_reflns_theta_full 26.00
_diffrn_reflns_theta_max 26.00
_diffrn_reflns_theta_min 1.93
_exptl_absorpt_coefficient_mu 0.100
_exptl_absorpt_correction_T_max 0.9910
_exptl_absorpt_correction_T_min 0.9792
_exptl_absorpt_correction_type multi-scan
_exptl_absorpt_process_details '(SADABS; Sheldrick, 1996)'
_exptl_crystal_colour colorless
_exptl_crystal_density_diffrn 1.310
_exptl_crystal_density_method 'not measured'
_exptl_crystal_description Block
_exptl_crystal_F_000 1220
_exptl_crystal_size_max 0.21
_exptl_crystal_size_mid 0.15
_exptl_crystal_size_min 0.09
_refine_diff_density_max 0.752
_refine_diff_density_min -0.283
_refine_ls_extinction_method none
_refine_ls_goodness_of_fit_ref 1.021
_refine_ls_hydrogen_treatment mixed
_refine_ls_matrix_type full
_refine_ls_number_parameters 780
_refine_ls_number_reflns 11260
_refine_ls_number_restraints 20
_refine_ls_restrained_S_all 1.023
_refine_ls_R_factor_all 0.0463
_refine_ls_R_factor_gt 0.0387
_refine_ls_shift/su_max 0.001
_refine_ls_shift/su_mean 0.000
_refine_ls_structure_factor_coef Fsqd
_refine_ls_weighting_details 'calc w=1/[\s^2^(Fo^2^)+(0.0505P)^2^+1.2863P] where P=(Fo^2^+2Fc^2^)/3'
_refine_ls_weighting_scheme calc
_refine_ls_wR_factor_gt 0.0985
_refine_ls_wR_factor_ref 0.1038
_reflns_number_gt 9637
_reflns_number_total 11260
_reflns_threshold_expression I>2sigma(I)
_cod_data_source_file is5239.cif
_cod_data_source_block I
_cod_original_formula_sum 'C14 H19.5 N1 O5.25'
_cod_database_code 2237343
_cod_database_fobs_code 2237343

loop_
_symmetry_equiv_pos_as_xyz
'x, y, z'
'-x, -y, -z'

loop_
_atom_site_type_symbol
_atom_site_label
_atom_site_fract_x
_atom_site_fract_y
_atom_site_fract_z
_atom_site_U_iso_or_equiv
_atom_site_adp_type
_atom_site_calc_flag
_atom_site_refinement_flags
_atom_site_occupancy
_atom_site_symmetry_multiplicity
O O1A 0.64901(10) 0.04071(7) 0.45502(6) 0.0238(2) Uani d . 1 1
O O2A 0.49840(11) 0.20181(7) 0.41628(6) 0.0242(2) Uani d D 1 1
H H2A 0.4372(17) 0.2196(13) 0.4425(10) 0.036 Uiso d D 1 1
O O3A 0.64351(10) 0.21091(7) 0.26500(6) 0.0220(2) Uani d . 1 1
O O4A 0.45909(10) 0.25338(6) 0.21664(6) 0.0202(2) Uani d . 1 1
N N1A 0.58255(11) 0.01013(8) 0.35122(7) 0.0188(3) Uani d . 1 1
C C1A 0.64186(17) -0.07648(10) 0.35670(10) 0.0303(4) Uani d . 1 1
H H1AA 0.6888 -0.0900 0.3999 0.045 Uiso calc R 1 1
H H1AB 0.7033 -0.0783 0.3105 0.045 Uiso calc R 1 1
H H1AC 0.5734 -0.1194 0.3634 0.045 Uiso calc R 1 1
C C2A 0.57953(13) 0.05509(9) 0.40585(8) 0.0180(3) Uani d . 1 1
C C3A 0.47030(13) 0.12313(9) 0.39841(8) 0.0174(3) Uani d . 1 1
H H3A 0.3904 0.0985 0.4334 0.021 Uiso calc R 1 1
C C4A 0.44481(13) 0.13153(9) 0.31760(8) 0.0157(3) Uani d . 1 1
H H4A 0.3501 0.1440 0.3144 0.019 Uiso calc R 1 1
C C5A 0.48550(13) 0.04019(9) 0.30133(8) 0.0167(3) Uani d . 1 1
H H5A 0.4080 0.0013 0.3183 0.020 Uiso calc R 1 1
C C6A 0.53553(14) 0.04127(9) 0.21912(8) 0.0171(3) Uani d . 1 1
C C7A 0.44476(14) 0.03707(9) 0.17244(8) 0.0200(3) Uani d . 1 1
H H7A 0.3546 0.0307 0.1929 0.024 Uiso calc R 1 1
C C8A 0.48543(15) 0.04213(10) 0.09585(9) 0.0228(3) Uani d . 1 1
H H8A 0.4227 0.0400 0.0642 0.027 Uiso calc R 1 1
C C9A 0.61664(15) 0.05028(10) 0.06559(9) 0.0230(3) Uani d . 1 1
H H9A 0.6442 0.0536 0.0133 0.028 Uiso calc R 1 1
C C10A 0.70755(14) 0.05353(10) 0.11199(9) 0.0228(3) Uani d . 1 1
H H10A 0.7979 0.0582 0.0916 0.027 Uiso calc R 1 1
C C11A 0.66731(14) 0.04995(9) 0.18827(8) 0.0205(3) Uani d . 1 1
H H11A 0.7301 0.0534 0.2195 0.025 Uiso calc R 1 1
C C12A 0.52894(13) 0.20185(9) 0.26489(8) 0.0164(3) Uani d . 1 1
C C13A 0.53044(16) 0.32175(10) 0.16058(9) 0.0250(3) Uani d . 1 1
H H13C 0.5960 0.3461 0.1834 0.030 Uiso calc R 1 1
H H13D 0.4689 0.3693 0.1437 0.030 Uiso calc R 1 1
C C14A 0.59860(16) 0.28733(10) 0.09366(9) 0.0270(3) Uani d . 1 1
H H14D 0.6651 0.2439 0.1096 0.040 Uiso calc R 1 1
H H14E 0.6405 0.3354 0.0553 0.040 Uiso calc R 1 1
H H14F 0.5344 0.2603 0.0727 0.040 Uiso calc R 1 1
O O1B 0.13260(10) 0.11970(7) 0.45539(6) 0.0224(2) Uani d . 1 1
O O2B -0.00506(10) -0.01771(7) 0.41779(6) 0.0200(2) Uani d D 1 1
H H2B -0.0561(16) -0.0427(12) 0.4561(9) 0.030 Uiso d D 1 1
O O3B 0.14893(9) 0.03902(7) 0.27056(6) 0.0219(2) Uani d . 1 1
O O4B -0.02826(10) 0.01861(7) 0.22088(6) 0.0218(2) Uani d . 1 1
N N1B 0.07124(11) 0.20140(8) 0.34704(7) 0.0178(2) Uani d . 1 1
C C1B 0.12896(16) 0.28289(10) 0.34959(9) 0.0259(3) Uani d . 1 1
H H1BA 0.0596 0.3267 0.3554 0.039 Uiso calc R 1 1
H H1BB 0.1894 0.3032 0.3028 0.039 Uiso calc R 1 1
H H1BC 0.1767 0.2736 0.3923 0.039 Uiso calc R 1 1
C C2B 0.06659(13) 0.13149(9) 0.40419(8) 0.0172(3) Uani d . 1 1
C C3B -0.03891(13) 0.07115(9) 0.39767(8) 0.0167(3) Uani d . 1 1
H H3B -0.1214 0.0828 0.4309 0.020 Uiso calc R 1 1
C C4B -0.05891(13) 0.10050(9) 0.31525(8) 0.0163(3) Uani d . 1 1
H H4B -0.1517 0.0927 0.3098 0.020 Uiso calc R 1 1
C C5B -0.02377(13) 0.19877(9) 0.29672(8) 0.0167(3) Uani d . 1 1
H H5B -0.1037 0.2327 0.3126 0.020 Uiso calc R 1 1
C C6B 0.02584(14) 0.23547(9) 0.21441(8) 0.0169(3) Uani d . 1 1
C C7B -0.06444(14) 0.27310(10) 0.16819(8) 0.0208(3) Uani d . 1 1
H H7B -0.1540 0.2775 0.1891 0.025 Uiso calc R 1 1
C C8B -0.02433(15) 0.30423(10) 0.09168(9) 0.0244(3) Uani d . 1 1
H H8B -0.0866 0.3294 0.0605 0.029 Uiso calc R 1 1
C C9B 0.10633(16) 0.29868(10) 0.06066(9) 0.0246(3) Uani d . 1 1
H H9B 0.1336 0.3199 0.0083 0.029 Uiso calc R 1 1
C C10B 0.19687(15) 0.26215(10) 0.10625(9) 0.0227(3) Uani d . 1 1
H H10B 0.2866 0.2587 0.0851 0.027 Uiso calc R 1 1
C C11B 0.15721(14) 0.23044(9) 0.18279(8) 0.0200(3) Uani d . 1 1
H H11B 0.2199 0.2052 0.2137 0.024 Uiso calc R 1 1
C C12B 0.03408(13) 0.04982(9) 0.26770(8) 0.0165(3) Uani d . 1 1
C C13B 0.05179(17) -0.02891(10) 0.16992(9) 0.0288(4) Uani d . 1 1
H H13E -0.0025 -0.0723 0.1579 0.035 Uiso calc R 1 1
H H13F 0.1231 -0.0605 0.1948 0.035 Uiso calc R 1 1
C C14B 0.10956(16) 0.03211(11) 0.09840(9) 0.0296(4) Uani d . 1 1
H H14G 0.0393 0.0663 0.0756 0.044 Uiso calc R 1 1
H H14H 0.1568 -0.0016 0.0633 0.044 Uiso calc R 1 1
H H14I 0.1701 0.0713 0.1098 0.044 Uiso calc R 1 1
O O1C -0.10524(10) 0.63323(7) 0.46461(6) 0.0221(2) Uani d . 1 1
O O2C 0.03047(10) 0.48233(6) 0.41740(6) 0.0204(2) Uani d D 1 1
H H2C 0.0678(17) 0.4530(11) 0.4525(9) 0.031 Uiso d D 1 1
O O3C -0.04204(10) 0.54456(7) 0.26963(6) 0.0211(2) Uani d . 1 1
O O4C 0.16347(10) 0.51174(7) 0.22014(6) 0.0211(2) Uani d . 1 1
N N1C 0.00350(11) 0.70649(8) 0.35085(7) 0.0177(2) Uani d . 1 1
C C1C -0.04334(16) 0.79432(10) 0.35577(9) 0.0259(3) Uani d . 1 1
H H1CA -0.0986 0.7928 0.4046 0.039 Uiso calc R 1 1
H H1CB -0.0944 0.8173 0.3154 0.039 Uiso calc R 1 1
H H1CC 0.0315 0.8319 0.3506 0.039 Uiso calc R 1 1
C C2C -0.01997(13) 0.63793(9) 0.40823(8) 0.0173(3) Uani d . 1 1
C C3C 0.08167(13) 0.56697(9) 0.39700(8) 0.0166(3) Uani d . 1 1
H H3C 0.1509 0.5699 0.4282 0.020 Uiso calc R 1 1
C C4C 0.14199(13) 0.59354(9) 0.31376(8) 0.0160(3) Uani d . 1 1
H H4C 0.2379 0.5798 0.3068 0.019 Uiso calc R 1 1
C C5C 0.11761(13) 0.69378(9) 0.29505(8) 0.0162(3) Uani d . 1 1
H H5C 0.1942 0.7229 0.3052 0.019 Uiso calc R 1 1
C C6C 0.09907(13) 0.73012(9) 0.21423(8) 0.0168(3) Uani d . 1 1
C C7C 0.21080(14) 0.75141(9) 0.16050(8) 0.0199(3) Uani d . 1 1
H H7C 0.2946 0.7460 0.1757 0.024 Uiso calc R 1 1
C C8C 0.20017(15) 0.78040(10) 0.08495(8) 0.0237(3) Uani d . 1 1
H H8C 0.2767 0.7940 0.0486 0.028 Uiso calc R 1 1
C C9C 0.07817(16) 0.78955(10) 0.06253(9) 0.0254(3) Uani d . 1 1
H H9C 0.0708 0.8099 0.0110 0.030 Uiso calc R 1 1
C C10C -0.03285(15) 0.76886(10) 0.11569(9) 0.0243(3) Uani d . 1 1
H H10C -0.1166 0.7752 0.1005 0.029 Uiso calc R 1 1
C C11C -0.02266(14) 0.73883(9) 0.19119(8) 0.0205(3) Uani d . 1 1
H H11C -0.0993 0.7242 0.2272 0.025 Uiso calc R 1 1
C C12C 0.07442(13) 0.54789(9) 0.26684(8) 0.0165(3) Uani d . 1 1
C C13C 0.11189(16) 0.47051(10) 0.16792(9) 0.0262(3) Uani d . 1 1
H H13G 0.0291 0.4411 0.1931 0.031 Uiso calc R 1 1
H H13H 0.1751 0.4259 0.1527 0.031 Uiso calc R 1 1
C C14C 0.08725(16) 0.53705(11) 0.09926(9) 0.0269(3) Uani d . 1 1
H H14J 0.0219 0.5798 0.1142 0.040 Uiso calc R 1 1
H H14K 0.0548 0.5080 0.0641 0.040 Uiso calc R 1 1
H H14L 0.1690 0.5666 0.0748 0.040 Uiso calc R 1 1
O O1D 0.35787(10) 0.51833(7) 0.44621(6) 0.0237(2) Uani d . 1 1
O O2D 0.50430(11) 0.67992(7) 0.41422(7) 0.0290(3) Uani d D 1 1
H H2D 0.4278(16) 0.6933(14) 0.4118(12) 0.043 Uiso d D 1 1
O O3D 0.44459(10) 0.69891(7) 0.26203(6) 0.0256(2) Uani d . 1 1
O O4D 0.64862(10) 0.74790(7) 0.21751(6) 0.0235(2) Uani d . 1 1
N N1D 0.48531(11) 0.49696(8) 0.33763(7) 0.0177(2) Uani d . 1 1
C C1D 0.43039(16) 0.41419(10) 0.33667(9) 0.0262(3) Uani d . 1 1
H H1DA 0.3635 0.3972 0.3812 0.039 Uiso calc R 1 1
H H1DB 0.4999 0.3696 0.3371 0.039 Uiso calc R 1 1
H H1DC 0.3907 0.4200 0.2912 0.039 Uiso calc R 1 1
C C2D 0.45232(14) 0.53649(9) 0.39610(8) 0.0185(3) Uani d . 1 1
C C3D 0.55444(14) 0.60389(9) 0.39124(8) 0.0194(3) Uani d . 1 1
H H3D 0.6183 0.5768 0.4250 0.023 Uiso calc R 1 1
C C4D 0.62603(13) 0.61722(9) 0.30972(8) 0.0174(3) Uani d . 1 1
H H4D 0.7209 0.6288 0.3068 0.021 Uiso calc R 1 1
C C5D 0.60730(13) 0.52840(9) 0.28869(8) 0.0169(3) Uani d . 1 1
H H5D 0.6801 0.4880 0.3042 0.020 Uiso calc R 1 1
C C6D 0.60521(14) 0.53365(9) 0.20598(8) 0.0173(3) Uani d . 1 1
C C7D 0.72226(14) 0.51983(10) 0.16043(8) 0.0211(3) Uani d . 1 1
H H7D 0.7999 0.5058 0.1819 0.025 Uiso calc R 1 1
C C8D 0.72600(16) 0.52651(11) 0.08379(9) 0.0261(3) Uani d . 1 1
H H8D 0.8062 0.5169 0.0531 0.031 Uiso calc R 1 1
C C9D 0.61378(16) 0.54704(10) 0.05188(9) 0.0265(3) Uani d . 1 1
H H9D 0.6168 0.5521 -0.0006 0.032 Uiso calc R 1 1
C C10D 0.49682(16) 0.56017(10) 0.09706(9) 0.0247(3) Uani d . 1 1
H H10D 0.4193 0.5739 0.0754 0.030 Uiso calc R 1 1
C C11D 0.49217(14) 0.55343(9) 0.17381(8) 0.0205(3) Uani d . 1 1
H H11D 0.4116 0.5623 0.2044 0.025 Uiso calc R 1 1
C C12D 0.56095(14) 0.69130(9) 0.26130(8) 0.0187(3) Uani d . 1 1
C C13D 0.59552(17) 0.82097(10) 0.16744(10) 0.0300(4) Uani d . 1 1
H H13A 0.6548 0.8711 0.1567 0.036 Uiso calc R 1 1
H H13B 0.5094 0.8386 0.1924 0.036 Uiso calc R 1 1
C C14D 0.58004(17) 0.79696(11) 0.09471(9) 0.0313(4) Uani d . 1 1
H H14A 0.6652 0.7792 0.0701 0.047 Uiso calc R 1 1
H H14B 0.5458 0.8473 0.0615 0.047 Uiso calc R 1 1
H H14C 0.5190 0.7487 0.1052 0.047 Uiso calc R 1 1
O O5 0.32498(11) 0.25906(7) 0.51861(8) 0.0321(3) Uani d D 1 1
H H5E 0.2567(15) 0.2925(13) 0.5169(12) 0.048 Uiso d D 1 1
H H5F 0.3790(16) 0.2792(13) 0.5414(12) 0.048 Uiso d D 1 1
O O6 0.76502(11) 0.43383(8) 0.41992(6) 0.0287(3) Uani d D 1 1
H H6E 0.7240(16) 0.4400(13) 0.4641(9) 0.043 Uiso d D 1 1
H H6F 0.8469(14) 0.4507(13) 0.4182(11) 0.043 Uiso d D 1 1
O O7 0.73659(11) 0.07895(8) 0.58207(7) 0.0302(3) Uani d D 1 1
H H7E 0.8181(15) 0.0577(13) 0.5805(11) 0.045 Uiso d D 1 1
H H7F 0.7098(17) 0.0702(14) 0.5420(10) 0.045 Uiso d D 1 1
O O8 0.74438(13) 0.25573(9) 0.57526(7) 0.0376(3) Uani d D 1 1
H H8E 0.732(2) 0.1948(10) 0.5919(10) 0.056 Uiso d D 1 1
H H8F 0.758(2) 0.2590(13) 0.5249(8) 0.056 Uiso d D 1 1
O O9 0.74986(13) 0.25813(9) 0.42157(7) 0.0378(3) Uani d D 1 1
H H9E 0.747(2) 0.3165(10) 0.4075(12) 0.057 Uiso d D 1 1
H H9F 0.6757(17) 0.2394(12) 0.4216(13) 0.057 Uiso d D 1 1

loop_
_atom_site_aniso_label
_atom_site_aniso_U_11
_atom_site_aniso_U_22
_atom_site_aniso_U_33
_atom_site_aniso_U_12
_atom_site_aniso_U_13
_atom_site_aniso_U_23
O1A 0.0207(5) 0.0312(6) 0.0185(5) -0.0011(4) -0.0069(4) 0.0002(4)
O2A 0.0252(6) 0.0248(6) 0.0255(6) 0.0023(4) -0.0021(5) -0.0139(5)
O3A 0.0175(5) 0.0255(6) 0.0218(5) -0.0040(4) -0.0019(4) -0.0027(4)
O4A 0.0223(5) 0.0180(5) 0.0183(5) 0.0004(4) -0.0038(4) 0.0008(4)
N1A 0.0196(6) 0.0174(6) 0.0189(6) 0.0035(5) -0.0047(5) -0.0024(5)
C1A 0.0361(9) 0.0210(8) 0.0326(9) 0.0100(7) -0.0086(7) -0.0033(7)
C2A 0.0153(7) 0.0207(7) 0.0153(7) -0.0033(5) 0.0001(5) 0.0007(6)
C3A 0.0161(7) 0.0204(7) 0.0154(7) -0.0009(5) -0.0008(5) -0.0043(6)
C4A 0.0135(6) 0.0174(7) 0.0157(7) 0.0008(5) -0.0019(5) -0.0030(5)
C5A 0.0155(6) 0.0162(7) 0.0176(7) -0.0004(5) -0.0022(5) -0.0025(6)
C6A 0.0189(7) 0.0145(7) 0.0179(7) -0.0003(5) -0.0018(6) -0.0042(5)
C7A 0.0176(7) 0.0208(7) 0.0217(8) -0.0017(5) -0.0011(6) -0.0062(6)
C8A 0.0245(8) 0.0248(8) 0.0213(8) -0.0006(6) -0.0062(6) -0.0079(6)
C9A 0.0298(8) 0.0220(7) 0.0170(7) -0.0023(6) 0.0007(6) -0.0066(6)
C10A 0.0182(7) 0.0253(8) 0.0246(8) -0.0032(6) 0.0029(6) -0.0090(6)
C11A 0.0183(7) 0.0224(7) 0.0225(8) -0.0007(6) -0.0035(6) -0.0078(6)
C12A 0.0189(7) 0.0153(7) 0.0158(7) 0.0012(5) -0.0023(5) -0.0059(5)
C13A 0.0329(8) 0.0168(7) 0.0218(8) -0.0012(6) -0.0026(6) 0.0021(6)
C14A 0.0315(8) 0.0271(8) 0.0201(8) -0.0036(7) -0.0021(6) -0.0011(6)
O1B 0.0234(5) 0.0263(6) 0.0171(5) -0.0056(4) -0.0067(4) -0.0002(4)
O2B 0.0225(5) 0.0178(5) 0.0169(5) -0.0022(4) -0.0003(4) 0.0003(4)
O3B 0.0165(5) 0.0271(6) 0.0205(5) 0.0028(4) -0.0012(4) -0.0037(4)
O4B 0.0220(5) 0.0245(5) 0.0213(5) -0.0019(4) -0.0022(4) -0.0108(4)
N1B 0.0197(6) 0.0180(6) 0.0159(6) -0.0034(5) -0.0039(5) -0.0029(5)
C1B 0.0362(9) 0.0202(8) 0.0227(8) -0.0080(6) -0.0074(7) -0.0036(6)
C2B 0.0164(7) 0.0203(7) 0.0138(7) -0.0007(5) 0.0005(5) -0.0033(6)
C3B 0.0158(7) 0.0183(7) 0.0154(7) -0.0008(5) -0.0008(5) -0.0032(6)
C4B 0.0139(6) 0.0194(7) 0.0155(7) -0.0013(5) -0.0014(5) -0.0038(6)
C5B 0.0160(7) 0.0180(7) 0.0162(7) 0.0005(5) -0.0026(5) -0.0038(6)
C6B 0.0199(7) 0.0149(7) 0.0163(7) -0.0024(5) -0.0027(5) -0.0038(5)
C7B 0.0199(7) 0.0218(7) 0.0211(7) -0.0024(6) -0.0044(6) -0.0039(6)
C8B 0.0285(8) 0.0243(8) 0.0210(8) -0.0039(6) -0.0103(6) -0.0008(6)
C9B 0.0330(8) 0.0244(8) 0.0153(7) -0.0086(6) -0.0008(6) -0.0025(6)
C10B 0.0212(7) 0.0239(8) 0.0222(8) -0.0047(6) 0.0018(6) -0.0059(6)
C11B 0.0202(7) 0.0199(7) 0.0199(7) -0.0022(5) -0.0037(6) -0.0037(6)
C12B 0.0186(7) 0.0152(7) 0.0142(7) -0.0022(5) -0.0010(5) -0.0008(5)
C13B 0.0365(9) 0.0251(8) 0.0271(9) 0.0000(7) 0.0002(7) -0.0150(7)
C14B 0.0273(8) 0.0375(9) 0.0246(8) 0.0030(7) -0.0005(7) -0.0116(7)
O1C 0.0210(5) 0.0224(5) 0.0182(5) 0.0060(4) 0.0027(4) 0.0003(4)
O2C 0.0247(5) 0.0174(5) 0.0173(5) 0.0016(4) -0.0045(4) 0.0007(4)
O3C 0.0181(5) 0.0252(5) 0.0200(5) -0.0024(4) -0.0034(4) -0.0040(4)
O4C 0.0226(5) 0.0230(5) 0.0199(5) 0.0032(4) -0.0035(4) -0.0102(4)
N1C 0.0186(6) 0.0170(6) 0.0158(6) 0.0025(5) 0.0002(5) -0.0022(5)
C1C 0.0316(8) 0.0183(7) 0.0235(8) 0.0058(6) 0.0023(7) -0.0015(6)
C2C 0.0170(7) 0.0192(7) 0.0155(7) 0.0014(5) -0.0039(5) -0.0029(6)
C3C 0.0171(7) 0.0173(7) 0.0147(7) 0.0019(5) -0.0032(5) -0.0023(5)
C4C 0.0140(6) 0.0180(7) 0.0157(7) 0.0020(5) -0.0024(5) -0.0034(5)
C5C 0.0147(6) 0.0176(7) 0.0157(7) -0.0003(5) -0.0012(5) -0.0034(5)
C6C 0.0191(7) 0.0144(7) 0.0172(7) -0.0004(5) -0.0032(5) -0.0037(5)
C7C 0.0193(7) 0.0204(7) 0.0195(7) -0.0010(5) -0.0029(6) -0.0032(6)
C8C 0.0278(8) 0.0238(8) 0.0173(7) -0.0029(6) 0.0009(6) -0.0022(6)
C9C 0.0385(9) 0.0208(7) 0.0176(7) -0.0015(6) -0.0103(7) -0.0011(6)
C10C 0.0259(8) 0.0229(8) 0.0263(8) -0.0006(6) -0.0133(6) -0.0032(6)
C11C 0.0192(7) 0.0193(7) 0.0224(8) -0.0016(5) -0.0036(6) -0.0026(6)
C12C 0.0189(7) 0.0151(7) 0.0139(7) 0.0009(5) -0.0025(5) 0.0000(5)
C13C 0.0336(9) 0.0242(8) 0.0247(8) 0.0027(6) -0.0067(7) -0.0127(7)
C14C 0.0287(8) 0.0334(9) 0.0204(8) -0.0030(7) -0.0030(6) -0.0093(7)
O1D 0.0205(5) 0.0320(6) 0.0159(5) 0.0039(4) 0.0000(4) -0.0026(4)
O2D 0.0264(6) 0.0300(6) 0.0358(7) 0.0114(5) -0.0078(5) -0.0190(5)
O3D 0.0186(5) 0.0286(6) 0.0276(6) 0.0025(4) -0.0066(4) 0.0000(5)
O4D 0.0237(5) 0.0190(5) 0.0263(6) -0.0029(4) -0.0054(4) 0.0000(4)
N1D 0.0195(6) 0.0185(6) 0.0141(6) -0.0009(5) -0.0006(5) -0.0031(5)
C1D 0.0320(8) 0.0214(8) 0.0230(8) -0.0070(6) 0.0013(7) -0.0029(6)
C2D 0.0183(7) 0.0216(7) 0.0145(7) 0.0060(5) -0.0047(6) -0.0011(6)
C3D 0.0199(7) 0.0228(7) 0.0176(7) 0.0057(6) -0.0063(6) -0.0080(6)
C4D 0.0155(7) 0.0193(7) 0.0182(7) 0.0004(5) -0.0045(5) -0.0045(6)
C5D 0.0166(7) 0.0180(7) 0.0156(7) 0.0010(5) -0.0019(5) -0.0034(5)
C6D 0.0204(7) 0.0154(7) 0.0154(7) -0.0024(5) -0.0012(6) -0.0029(5)
C7D 0.0190(7) 0.0245(8) 0.0201(7) -0.0030(6) -0.0014(6) -0.0063(6)
C8D 0.0255(8) 0.0318(9) 0.0197(8) -0.0075(6) 0.0056(6) -0.0082(7)
C9D 0.0372(9) 0.0282(8) 0.0144(7) -0.0099(7) -0.0021(6) -0.0044(6)
C10D 0.0277(8) 0.0259(8) 0.0219(8) -0.0045(6) -0.0091(6) -0.0033(6)
C11D 0.0203(7) 0.0219(7) 0.0189(7) -0.0018(6) -0.0017(6) -0.0044(6)
C12D 0.0196(7) 0.0184(7) 0.0198(7) 0.0000(5) -0.0046(6) -0.0065(6)
C13D 0.0360(9) 0.0175(7) 0.0337(9) -0.0021(6) -0.0084(7) 0.0032(7)
C14D 0.0304(9) 0.0313(9) 0.0282(9) -0.0014(7) -0.0067(7) 0.0039(7)
O5 0.0199(6) 0.0264(6) 0.0495(8) 0.0046(5) -0.0041(5) -0.0093(5)
O6 0.0268(6) 0.0369(7) 0.0243(6) 0.0008(5) -0.0031(5) -0.0117(5)
O7 0.0267(6) 0.0350(7) 0.0300(6) 0.0034(5) -0.0075(5) -0.0081(5)
O8 0.0438(7) 0.0417(7) 0.0315(7) -0.0013(6) -0.0086(6) -0.0146(6)
O9 0.0423(7) 0.0394(7) 0.0359(7) 0.0054(6) -0.0062(6) -0.0188(6)

loop_
_atom_type_symbol
_atom_type_description
_atom_type_scat_dispersion_real
_atom_type_scat_dispersion_imag
_atom_type_scat_source
C C 0.0033 0.0016 'International Tables Vol C Tables 4.2.6.8 and 6.1.1.4'
H H 0.0000 0.0000 'International Tables Vol C Tables 4.2.6.8 and 6.1.1.4'
N N 0.0061 0.0033 'International Tables Vol C Tables 4.2.6.8 and 6.1.1.4'
O O 0.0106 0.0060 'International Tables Vol C Tables 4.2.6.8 and 6.1.1.4'

loop_
_geom_angle_atom_site_label_1
_geom_angle_atom_site_label_2
_geom_angle_atom_site_label_3
_geom_angle
C3A O2A H2A 112.0(14)
C12A O4A C13A 116.42(11)
C2A N1A C1A 121.99(13)
C2A N1A C5A 113.88(11)
C1A N1A C5A 120.92(12)
N1A C1A H1AA 109.5
N1A C1A H1AB 109.5
H1AA C1A H1AB 109.5
N1A C1A H1AC 109.5
H1AA C1A H1AC 109.5
H1AB C1A H1AC 109.5
O1A C2A N1A 125.70(13)
O1A C2A C3A 126.07(13)
N1A C2A C3A 108.15(12)
O2A C3A C2A 113.95(11)
O2A C3A C4A 114.69(11)
C2A C3A C4A 103.82(11)
O2A C3A H3A 108.0
C2A C3A H3A 108.0
C4A C3A H3A 108.0
C12A C4A C3A 110.07(11)
C12A C4A C5A 111.26(11)
C3A C4A C5A 103.00(11)
C12A C4A H4A 110.8
C3A C4A H4A 110.8
C5A C4A H4A 110.8
N1A C5A C6A 114.11(11)
N1A C5A C4A 102.66(11)
C6A C5A C4A 113.89(11)
N1A C5A H5A 108.6
C6A C5A H5A 108.6
C4A C5A H5A 108.6
C7A C6A C11A 119.07(13)
C7A C6A C5A 118.23(12)
C11A C6A C5A 122.65(13)
C6A C7A C8A 120.30(13)
C6A C7A H7A 119.9
C8A C7A H7A 119.9
C9A C8A C7A 120.36(14)
C9A C8A H8A 119.8
C7A C8A H8A 119.8
C8A C9A C10A 119.55(14)
C8A C9A H9A 120.2
C10A C9A H9A 120.2
C9A C10A C11A 120.35(14)
C9A C10A H10A 119.8
C11A C10A H10A 119.8
C10A C11A C6A 120.36(14)
C10A C11A H11A 119.8
C6A C11A H11A 119.8
O3A C12A O4A 123.95(13)
O3A C12A C4A 125.07(13)
O4A C12A C4A 110.98(11)
O4A C13A C14A 111.17(12)
O4A C13A H13C 109.4
C14A C13A H13C 109.4
O4A C13A H13D 109.4
C14A C13A H13D 109.4
H13C C13A H13D 108.0
C13A C14A H14D 109.5
C13A C14A H14E 109.5
H14D C14A H14E 109.5
C13A C14A H14F 109.5
H14D C14A H14F 109.5
H14E C14A H14F 109.5
C3B O2B H2B 110.7(13)
C12B O4B C13B 116.45(11)
C2B N1B C1B 122.08(12)
C2B N1B C5B 113.31(11)
C1B N1B C5B 121.34(12)
N1B C1B H1BA 109.5
N1B C1B H1BB 109.5
H1BA C1B H1BB 109.5
N1B C1B H1BC 109.5
H1BA C1B H1BC 109.5
H1BB C1B H1BC 109.5
O1B C2B N1B 125.88(13)
O1B C2B C3B 125.36(13)
N1B C2B C3B 108.68(12)
O2B C3B C2B 113.30(11)
O2B C3B C4B 113.41(11)
C2B C3B C4B 103.35(11)
O2B C3B H3B 108.9
C2B C3B H3B 108.9
C4B C3B H3B 108.9
C12B C4B C3B 109.14(11)
C12B C4B C5B 111.61(11)
C3B C4B C5B 102.60(11)
C12B C4B H4B 111.1
C3B C4B H4B 111.1
C5B C4B H4B 111.1
N1B C5B C6B 114.30(11)
N1B C5B C4B 102.50(11)
C6B C5B C4B 114.38(11)
N1B C5B H5B 108.4
C6B C5B H5B 108.4
C4B C5B H5B 108.4
C7B C6B C11B 118.98(13)
C7B C6B C5B 118.40(12)
C11B C6B C5B 122.58(13)
C8B C7B C6B 120.45(14)
C8B C7B H7B 119.8
C6B C7B H7B 119.8
C9B C8B C7B 120.20(14)
C9B C8B H8B 119.9
C7B C8B H8B 119.9
C10B C9B C8B 119.75(14)
C10B C9B H9B 120.1
C8B C9B H9B 120.1
C9B C10B C11B 120.32(14)
C9B C10B H10B 119.8
C11B C10B H10B 119.8
C10B C11B C6B 120.30(14)
C10B C11B H11B 119.9
C6B C11B H11B 119.9
O3B C12B O4B 124.07(13)
O3B C12B C4B 124.87(13)
O4B C12B C4B 111.06(11)
O4B C13B C14B 110.85(13)
O4B C13B H13E 109.5
C14B C13B H13E 109.5
O4B C13B H13F 109.5
C14B C13B H13F 109.5
H13E C13B H13F 108.1
C13B C14B H14G 109.5
C13B C14B H14H 109.5
H14G C14B H14H 109.5
C13B C14B H14I 109.5
H14G C14B H14I 109.5
H14H C14B H14I 109.5
C3C O2C H2C 108.5(13)
C12C O4C C13C 116.09(11)
C2C N1C C1C 122.91(12)
C2C N1C C5C 113.34(11)
C1C N1C C5C 119.94(11)
N1C C1C H1CA 109.5
N1C C1C H1CB 109.5
H1CA C1C H1CB 109.5
N1C C1C H1CC 109.5
H1CA C1C H1CC 109.5
H1CB C1C H1CC 109.5
O1C C2C N1C 126.51(13)
O1C C2C C3C 124.09(12)
N1C C2C C3C 109.26(12)
O2C C3C C2C 113.76(11)
O2C C3C C4C 113.58(11)
C2C C3C C4C 103.96(11)
O2C C3C H3C 108.4
C2C C3C H3C 108.4
C4C C3C H3C 108.4
C12C C4C C3C 110.32(11)
C12C C4C C5C 111.80(11)
C3C C4C C5C 103.19(11)
C12C C4C H4C 110.4
C3C C4C H4C 110.4
C5C C4C H4C 110.4
N1C C5C C6C 114.00(11)
N1C C5C C4C 103.28(10)
C6C C5C C4C 113.98(11)
N1C C5C H5C 108.4
C6C C5C H5C 108.4
C4C C5C H5C 108.4
C11C C6C C7C 119.09(13)
C11C C6C C5C 122.96(13)
C7C C6C C5C 117.87(12)
C8C C7C C6C 120.38(14)
C8C C7C H7C 119.8
C6C C7C H7C 119.8
C9C C8C C7C 120.14(14)
C9C C8C H8C 119.9
C7C C8C H8C 119.9
C10C C9C C8C 119.63(14)
C10C C9C H9C 120.2
C8C C9C H9C 120.2
C9C C10C C11C 120.46(14)
C9C C10C H10C 119.8
C11C C10C H10C 119.8
C6C C11C C10C 120.29(14)
C6C C11C H11C 119.9
C10C C11C H11C 119.9
O3C C12C O4C 124.24(13)
O3C C12C C4C 125.48(13)
O4C C12C C4C 110.28(11)
O4C C13C C14C 110.57(12)
O4C C13C H13G 109.5
C14C C13C H13G 109.5
O4C C13C H13H 109.5
C14C C13C H13H 109.5
H13G C13C H13H 108.1
C13C C14C H14J 109.5
C13C C14C H14K 109.5
H14J C14C H14K 109.5
C13C C14C H14L 109.5
H14J C14C H14L 109.5
H14K C14C H14L 109.5
C3D O2D H2D 118.6(15)
C12D O4D C13D 115.86(12)
C2D N1D C1D 122.12(12)
C2D N1D C5D 113.71(12)
C1D N1D C5D 121.43(12)
N1D C1D H1DA 109.5
N1D C1D H1DB 109.5
H1DA C1D H1DB 109.5
N1D C1D H1DC 109.5
H1DA C1D H1DC 109.5
H1DB C1D H1DC 109.5
O1D C2D N1D 125.38(14)
O1D C2D C3D 126.01(13)
N1D C2D C3D 108.56(12)
O2D C3D C2D 114.35(12)
O2D C3D C4D 115.37(12)
C2D C3D C4D 104.06(11)
O2D C3D H3D 107.6
C2D C3D H3D 107.6
C4D C3D H3D 107.6
C12D C4D C3D 109.09(11)
C12D C4D C5D 111.68(11)
C3D C4D C5D 102.85(11)
C12D C4D H4D 111.0
C3D C4D H4D 111.0
C5D C4D H4D 111.0
N1D C5D C6D 113.85(11)
N1D C5D C4D 102.67(11)
C6D C5D C4D 114.83(11)
N1D C5D H5D 108.4
C6D C5D H5D 108.4
C4D C5D H5D 108.4
C11D C6D C7D 119.13(13)
C11D C6D C5D 122.66(13)
C7D C6D C5D 118.20(13)
C8D C7D C6D 120.30(14)
C8D C7D H7D 119.9
C6D C7D H7D 119.9
C9D C8D C7D 120.42(14)
C9D C8D H8D 119.8
C7D C8D H8D 119.8
C8D C9D C10D 119.51(14)
C8D C9D H9D 120.2
C10D C9D H9D 120.2
C9D C10D C11D 120.43(14)
C9D C10D H10D 119.8
C11D C10D H10D 119.8
C10D C11D C6D 120.20(14)
C10D C11D H11D 119.9
C6D C11D H11D 119.9
O3D C12D O4D 124.07(13)
O3D C12D C4D 124.25(13)
O4D C12D C4D 111.68(12)
O4D C13D C14D 110.86(13)
O4D C13D H13A 109.5
C14D C13D H13A 109.5
O4D C13D H13B 109.5
C14D C13D H13B 109.5
H13A C13D H13B 108.1
C13D C14D H14A 109.5
C13D C14D H14B 109.5
H14A C14D H14B 109.5
C13D C14D H14C 109.5
H14A C14D H14C 109.5
H14B C14D H14C 109.5
H5E O5 H5F 109.3(16)
H6E O6 H6F 104.6(14)
H7E O7 H7F 106.2(15)
H8E O8 H8F 99.1(14)
H9E O9 H9F 108.4(16)

loop_
_geom_bond_atom_site_label_1
_geom_bond_atom_site_label_2
_geom_bond_distance
O1A C2A 1.2266(17)
O2A C3A 1.4057(17)
O2A H2A 0.809(15)
O3A C12A 1.2039(17)
O4A C12A 1.3469(17)
O4A C13A 1.4548(17)
N1A C2A 1.3482(19)
N1A C1A 1.4568(19)
N1A C5A 1.4671(18)
C1A H1AA 0.9800
C1A H1AB 0.9800
C1A H1AC 0.9800
C2A C3A 1.5205(19)
C3A C4A 1.5338(19)
C3A H3A 1.0000
C4A C12A 1.5095(19)
C4A C5A 1.5561(19)
C4A H4A 1.0000
C5A C6A 1.5163(19)
C5A H5A 1.0000
C6A C7A 1.390(2)
C6A C11A 1.391(2)
C7A C8A 1.392(2)
C7A H7A 0.9500
C8A C9A 1.383(2)
C8A H8A 0.9500
C9A C10A 1.384(2)
C9A H9A 0.9500
C10A C11A 1.390(2)
C10A H10A 0.9500
C11A H11A 0.9500
C13A C14A 1.510(2)
C13A H13C 0.9900
C13A H13D 0.9900
C14A H14D 0.9800
C14A H14E 0.9800
C14A H14F 0.9800
O1B C2B 1.2333(17)
O2B C3B 1.4087(17)
O2B H2B 0.842(14)
O3B C12B 1.2023(17)
O4B C12B 1.3454(17)
O4B C13B 1.4551(18)
N1B C2B 1.3443(18)
N1B C1B 1.4566(18)
N1B C5B 1.4695(18)
C1B H1BA 0.9800
C1B H1BB 0.9800
C1B H1BC 0.9800
C2B C3B 1.5210(19)
C3B C4B 1.5356(19)
C3B H3B 1.0000
C4B C12B 1.5105(19)
C4B C5B 1.5587(19)
C4B H4B 1.0000
C5B C6B 1.5142(19)
C5B H5B 1.0000
C6B C7B 1.394(2)
C6B C11B 1.395(2)
C7B C8B 1.389(2)
C7B H7B 0.9500
C8B C9B 1.386(2)
C8B H8B 0.9500
C9B C10B 1.384(2)
C9B H9B 0.9500
C10B C11B 1.390(2)
C10B H10B 0.9500
C11B H11B 0.9500
C13B C14B 1.505(2)
C13B H13E 0.9900
C13B H13F 0.9900
C14B H14G 0.9800
C14B H14H 0.9800
C14B H14I 0.9800
O1C C2C 1.2395(17)
O2C C3C 1.4096(17)
O2C H2C 0.847(14)
O3C C12C 1.2031(17)
O4C C12C 1.3472(17)
O4C C13C 1.4549(18)
N1C C2C 1.3371(18)
N1C C1C 1.4589(18)
N1C C5C 1.4698(17)
C1C H1CA 0.9800
C1C H1CB 0.9800
C1C H1CC 0.9800
C2C C3C 1.5196(19)
C3C C4C 1.5337(19)
C3C H3C 1.0000
C4C C12C 1.5109(19)
C4C C5C 1.5571(19)
C4C H4C 1.0000
C5C C6C 1.5164(19)
C5C H5C 1.0000
C6C C11C 1.388(2)
C6C C7C 1.396(2)
C7C C8C 1.390(2)
C7C H7C 0.9500
C8C C9C 1.386(2)
C8C H8C 0.9500
C9C C10C 1.384(2)
C9C H9C 0.9500
C10C C11C 1.390(2)
C10C H10C 0.9500
C11C H11C 0.9500
C13C C14C 1.506(2)
C13C H13G 0.9900
C13C H13H 0.9900
C14C H14J 0.9800
C14C H14K 0.9800
C14C H14L 0.9800
O1D C2D 1.2278(18)
O2D C3D 1.4029(17)
O2D H2D 0.815(15)
O3D C12D 1.2042(17)
O4D C12D 1.3406(18)
O4D C13D 1.4561(18)
N1D C2D 1.3481(19)
N1D C1D 1.4535(19)
N1D C5D 1.4659(18)
C1D H1DA 0.9800
C1D H1DB 0.9800
C1D H1DC 0.9800
C2D C3D 1.516(2)
C3D C4D 1.538(2)
C3D H3D 1.0000
C4D C12D 1.5094(19)
C4D C5D 1.5603(19)
C4D H4D 1.0000
C5D C6D 1.5142(19)
C5D H5D 1.0000
C6D C11D 1.391(2)
C6D C7D 1.393(2)
C7D C8D 1.389(2)
C7D H7D 0.9500
C8D C9D 1.382(2)
C8D H8D 0.9500
C9D C10D 1.386(2)
C9D H9D 0.9500
C10D C11D 1.390(2)
C10D H10D 0.9500
C11D H11D 0.9500
C13D C14D 1.506(2)
C13D H13A 0.9900
C13D H13B 0.9900
C14D H14A 0.9800
C14D H14B 0.9800
C14D H14C 0.9800
O5 H5E 0.861(14)
O5 H5F 0.864(14)
O6 H6E 0.877(14)
O6 H6F 0.895(14)
O7 H7E 0.892(14)
O7 H7F 0.871(14)
O8 H8E 0.949(15)
O8 H8F 0.906(14)
O9 H9E 0.899(14)
O9 H9F 0.838(15)

loop_
_geom_hbond_atom_site_label_D
_geom_hbond_atom_site_label_H
_geom_hbond_atom_site_label_A
_geom_hbond_site_symmetry_A
_geom_hbond_distance_DH
_geom_hbond_distance_HA
_geom_hbond_distance_DA
_geom_hbond_angle_DHA
O2A H2A O5 . 0.809(15) 1.864(16) 2.6569(16) 166(2)
O2B H2B O1B 2_556 0.842(14) 1.889(15) 2.7111(14) 164.7(18)
O2C H2C O1C 2_566 0.847(14) 1.889(15) 2.7089(14) 162.4(18)
O2D H2D O8 2_666 0.815(15) 1.919(16) 2.7134(17) 164(2)
O5 H5E O1C 2_566 0.861(14) 1.938(15) 2.7857(15) 168(2)
O5 H5F O2D 2_666 0.864(14) 1.785(14) 2.6490(17) 178(2)
O6 H6F O2C 1_655 0.895(14) 1.989(14) 2.8837(16) 177(2)
O6 H6E O1D 2_666 0.877(14) 1.961(15) 2.8218(15) 166.9(19)
O7 H7F O1A . 0.871(14) 1.970(15) 2.8399(16) 176(2)
O7 H7E O2B 2_656 0.892(14) 2.009(14) 2.8987(16) 174.8(18)
O8 H8E O7 . 0.949(15) 1.870(18) 2.7637(18) 155.9(18)
O8 H8F O9 . 0.906(14) 1.927(16) 2.8193(18) 168(2)
O9 H9F O2A . 0.838(15) 1.983(15) 2.8199(17) 176(2)
O9 H9E O6 . 0.899(14) 1.932(16) 2.7724(18) 154.9(19)
C3B H3B O1A 1_455 1.00 2.45 3.2581(17) 138
C3C H3C O1D . 1.00 2.31 3.1537(17) 142
C3D H3D O1D 2_666 1.00 2.56 3.4252(18) 145
C5A H5A O7 2_656 1.00 2.34 3.2374(18) 148
C5B H5B O9 1_455 1.00 2.40 3.2568(19) 143
C5C H5C O8 2_666 1.00 2.49 3.2395(19) 131
C5D H5D O6 . 1.00 2.41 3.2010(18) 135
C7A H7A O3B . 0.95 2.38 3.2943(17) 162
C7B H7B O3A 1_455 0.95 2.46 3.3253(18) 151
C7C H7C O3D . 0.95 2.39 3.2704(18) 155
C11A H11A O4B 1_655 0.95 2.54 3.3027(17) 138
